data_7008589
loop_
_publ_author_name
'Deacon, Glen B.'
'Evans, David J.'
'Junk, Peter C.'
'Lork, Enno'
'Mews, R\"udiger'
'Zemva, Boris'

_publ_section_title
;
 Stabilising small clusters: synthesis and characterisation of
 thermolabile [Gd4F7(15-crown-5)4][AsF6]5.6 SO2.
;
_journal_issue 13
_journal_name_full 'Dalton transactions (Cambridge, England : 2003)'
_journal_page_first 2237
_journal_page_last 2238
_journal_paper_doi 10.1039/b504819b
_journal_year 2005
_chemical_formula_moiety '[Gd4C40H80F7][AsF6]5(SO2)6'
_chemical_formula_sum 'C40 H80 As5 F37 Gd4 O32 S6'
_chemical_formula_weight 2972.00
_chemical_name_systematic
;
tetra(15-crown-5)heptakis(mu-fluoro)tetrakisgadolinium(III)
pentakis(hexafluoroarsenate) sulphur dioxide solvate
;
_space_group_IT_number 2
_symmetry_cell_setting triclinic
_symmetry_space_group_name_Hall '-P 1'
_symmetry_space_group_name_H-M 'P -1'
_atom_sites_solution_hydrogens geom
_atom_sites_solution_primary direct
_atom_sites_solution_secondary difmap
_audit_creation_method SHELXL-97
_cell_angle_alpha 86.32(3)
_cell_angle_beta 84.45(3)
_cell_angle_gamma 73.91(3)
_cell_formula_units_Z 2
_cell_length_a 13.712(3)
_cell_length_b 13.783(3)
_cell_length_c 24.527(5)
_cell_measurement_reflns_used 26
_cell_measurement_temperature 173(2)
_cell_measurement_theta_max 12.49
_cell_measurement_theta_min 2.66
_cell_volume 4429.6(18)
_computing_cell_refinement 'Bruker XSCANS'
_computing_data_collection 'Bruker XSCANS'
_computing_data_reduction 'Bruker SHELXTL'
_computing_molecular_graphics 'Bruker SHELXTL'
_computing_publication_material 'Bruker SHELXTL'
_computing_structure_refinement 'SHELXL-97 (Sheldrick, 1997)'
_computing_structure_solution 'SHELXS-97 (Sheldrick, 1990)'
_diffrn_ambient_temperature 173(2)
_diffrn_measured_fraction_theta_full 0.974
_diffrn_measured_fraction_theta_max 0.974
_diffrn_measurement_device_type 'Siemens P4'
_diffrn_measurement_method '2\q/\w scans'
_diffrn_radiation_monochromator graphite
_diffrn_radiation_source 'normal-focus sealed tube'
_diffrn_radiation_type MoK\a
_diffrn_radiation_wavelength 0.71073
_diffrn_reflns_av_R_equivalents 0.0545
_diffrn_reflns_av_sigmaI/netI 0.1030
_diffrn_reflns_limit_h_max 1
_diffrn_reflns_limit_h_min -16
_diffrn_reflns_limit_k_max 16
_diffrn_reflns_limit_k_min -16
_diffrn_reflns_limit_l_max 29
_diffrn_reflns_limit_l_min -29
_diffrn_reflns_number 17526
_diffrn_reflns_theta_full 25.00
_diffrn_reflns_theta_max 25.00
_diffrn_reflns_theta_min 2.50
_diffrn_standards_decay_% 'random variation +/-2.0'
_diffrn_standards_interval_count 197
_diffrn_standards_number 3
_exptl_absorpt_coefficient_mu 5.100
_exptl_absorpt_correction_T_max 0.6858
_exptl_absorpt_correction_T_min 0.2611
_exptl_absorpt_correction_type refdelf
_exptl_absorpt_process_details 'Stuart & Walker, Acta Cryst A, 1983'
_exptl_crystal_colour colourless
_exptl_crystal_density_diffrn 2.228
_exptl_crystal_density_method 'not measured'
_exptl_crystal_description blocks
_exptl_crystal_F_000 2852
_exptl_crystal_size_max 0.36
_exptl_crystal_size_mid 0.36
_exptl_crystal_size_min 0.08
_refine_diff_density_max 1.729
_refine_diff_density_min -1.899
_refine_diff_density_rms 0.246
_refine_ls_extinction_method none
_refine_ls_goodness_of_fit_ref 1.025
_refine_ls_hydrogen_treatment constr
_refine_ls_matrix_type full
_refine_ls_number_parameters 1137
_refine_ls_number_reflns 15207
_refine_ls_number_restraints 120
_refine_ls_restrained_S_all 1.021
_refine_ls_R_factor_all 0.1261
_refine_ls_R_factor_gt 0.0768
_refine_ls_shift/su_max 0.006
_refine_ls_shift/su_mean 0.000
_refine_ls_structure_factor_coef Fsqd
_refine_ls_weighting_details 'calc w=1/[\s^2^(Fo^2^)+(0.0843P)^2^+91.5980P] where P=(Fo^2^+2Fc^2^)/3'
_refine_ls_weighting_scheme calc
_refine_ls_wR_factor_gt 0.1760
_refine_ls_wR_factor_ref 0.2033
_reflns_number_gt 10025
_reflns_number_total 15207
_reflns_threshold_expression >2\s(I)
_cod_data_source_file b504819b.txt
_cod_data_source_block david2
_cod_depositor_comments
;
The following automatic conversions were performed:
'_symmetry_cell_setting' value 'Triclinic' changed to 'triclinic'
according to '/home/saulius/struct/CIF-dictionaries/cif_core.dic'
dictionary named 'cif_core.dic' version 2.4.1 from
2010-06-29.

'_exptl_absorpt_correction_type' value 'refdelF' changed to
'refdelf' according to
'/home/saulius/struct/CIF-dictionaries/cif_core.dic' dictionary named
'cif_core.dic' version 2.4.1 from 2010-06-29.

Automatic conversion script
Id: cif_fix_enum 1527 2010-12-29 10:47:43Z saulius 
;
_cod_database_code 7008589

loop_
_symmetry_equiv_pos_as_xyz
'x, y, z'
'-x, -y, -z'

loop_
_atom_site_label
_atom_site_type_symbol
_atom_site_fract_x
_atom_site_fract_y
_atom_site_fract_z
_atom_site_U_iso_or_equiv
_atom_site_adp_type
_atom_site_occupancy
_atom_site_symmetry_multiplicity
_atom_site_calc_flag
_atom_site_refinement_flags
_atom_site_disorder_assembly
_atom_site_disorder_group
Gd1 Gd 0.53585(5) 0.20663(6) 0.32229(3) 0.02590(19) Uani 1 1 d . . .
As1 As 0.15446(17) 0.2021(2) 0.45744(10) 0.0708(7) Uani 1 1 d . . .
F1 F 0.6201(6) 0.3078(7) 0.3584(4) 0.034(2) Uani 1 1 d . . .
O1 O 0.4850(8) 0.0465(9) 0.3521(5) 0.040(3) Uani 1 1 d . . .
C1 C 0.5213(15) -0.0139(16) 0.3993(9) 0.056(5) Uani 1 1 d . . .
H1A H 0.5470 -0.0860 0.3902 0.067 Uiso 1 1 calc R . .
H1B H 0.4658 -0.0071 0.4290 0.067 Uiso 1 1 calc R . .
Gd2 Gd 0.78672(6) 0.24034(6) 0.34230(3) 0.0325(2) Uani 1 1 d . . .
As2 As 0.45943(16) 0.69745(15) 0.38545(8) 0.0503(5) Uani 1 1 d . . .
F2 F 0.7050(6) 0.1293(7) 0.3229(4) 0.035(2) Uani 1 1 d . . .
O2 O 0.5770(9) 0.1335(8) 0.4183(5) 0.039(3) Uani 1 1 d . . .
C2 C 0.6065(16) 0.0244(16) 0.4171(9) 0.061(6) Uani 1 1 d . . .
H2A H 0.6239 -0.0047 0.4541 0.074 Uiso 1 1 calc R . .
H2B H 0.6679 0.0018 0.3914 0.074 Uiso 1 1 calc R . .
Gd3 Gd 0.68871(5) 0.33415(5) 0.18310(3) 0.02547(19) Uani 1 1 d . . .
As3 As 0.66375(17) 0.70971(16) 0.04679(9) 0.0563(6) Uani 1 1 d . . .
F3 F 0.7799(6) 0.3119(7) 0.2602(4) 0.040(2) Uani 1 1 d . . .
O3 O 0.4233(8) 0.3008(9) 0.4024(5) 0.041(3) Uani 1 1 d . . .
C3 C 0.5041(15) 0.172(2) 0.4646(8) 0.067(7) Uani 1 1 d . . .
H3A H 0.5375 0.1568 0.4993 0.081 Uiso 1 1 calc R . .
H3B H 0.4468 0.1411 0.4670 0.081 Uiso 1 1 calc R . .
Gd4 Gd 0.66740(5) 0.07575(6) 0.17024(3) 0.0281(2) Uani 1 1 d . . .
As4 As 1.07703(15) 0.60862(16) 0.23444(10) 0.0541(5) Uani 1 1 d . . .
F4 F 0.5968(6) 0.2388(6) 0.1487(4) 0.034(2) Uani 1 1 d . . .
O4 O 0.4003(8) 0.3655(9) 0.2996(5) 0.040(3) Uani 1 1 d . . .
C4 C 0.4661(15) 0.2843(19) 0.4547(8) 0.061(6) Uani 1 1 d . . .
H4A H 0.4136 0.3142 0.4841 0.073 Uiso 1 1 calc R . .
H4B H 0.5228 0.3159 0.4542 0.073 Uiso 1 1 calc R . .
As5 As 0.17164(14) 0.05763(18) 0.13239(9) 0.0534(5) Uani 1 1 d . . .
F5 F 0.7688(5) 0.1656(6) 0.1911(4) 0.0285(19) Uani 1 1 d . . .
O5 O 0.3716(8) 0.1889(9) 0.2918(5) 0.040(3) Uani 1 1 d . . .
C5 C 0.3798(16) 0.4103(16) 0.3912(9) 0.059(5) Uani 1 1 d . . .
H5A H 0.4344 0.4451 0.3849 0.071 Uiso 1 1 calc R . .
H5B H 0.3323 0.4412 0.4224 0.071 Uiso 1 1 calc R . .
F6 F 0.5778(6) 0.1003(7) 0.2497(4) 0.035(2) Uani 1 1 d . . .
O6 O 0.9244(9) 0.0958(11) 0.3055(5) 0.054(3) Uani 1 1 d . . .
C6 C 0.3241(13) 0.4176(16) 0.3403(8) 0.055(6) Uani 1 1 d . . .
H6A H 0.2680 0.3848 0.3469 0.066 Uiso 1 1 calc R . .
H6B H 0.2954 0.4891 0.3284 0.066 Uiso 1 1 calc R . .
F7 F 0.5929(6) 0.2912(6) 0.2533(4) 0.036(2) Uani 1 1 d . . .
O7 O 0.8518(9) 0.0965(10) 0.4097(5) 0.053(3) Uani 1 1 d . . .
C7 C 0.3564(13) 0.3471(14) 0.2499(7) 0.043(4) Uani 1 1 d . . .
H7A H 0.3061 0.4098 0.2383 0.052 Uiso 1 1 calc R . .
H7B H 0.4112 0.3292 0.2199 0.052 Uiso 1 1 calc R . .
F8 F 0.1036(18) 0.1137(18) 0.4404(11) 0.169(10) Uani 1 1 d . . .
O8 O 0.7719(9) 0.2745(10) 0.4401(5) 0.048(3) Uani 1 1 d . . .
C8 C 0.3085(13) 0.2686(14) 0.2590(8) 0.048(5) Uani 1 1 d . . .
H8A H 0.3002 0.2424 0.2236 0.058 Uiso 1 1 calc R . .
H8B H 0.2403 0.2941 0.2785 0.058 Uiso 1 1 calc R . .
F9 F 0.2123(15) 0.2895(19) 0.4738(10) 0.156(9) Uani 1 1 d . . .
O9 O 0.7941(10) 0.4133(10) 0.3628(7) 0.063(4) Uani 1 1 d . . .
C9 C 0.3562(16) 0.0928(15) 0.2900(9) 0.057(5) Uani 1 1 d . . .
H9A H 0.3892 0.0619 0.2552 0.069 Uiso 1 1 calc R . .
H9B H 0.2823 0.0999 0.2905 0.069 Uiso 1 1 calc R . .
F10 F 0.0453(13) 0.2904(17) 0.4595(10) 0.154(9) Uani 1 1 d . . .
O10 O 0.9558(9) 0.2718(10) 0.3266(6) 0.052(3) Uani 1 1 d . . .
C10 C 0.3962(14) 0.0272(16) 0.3350(10) 0.062(6) Uani 1 1 d . . .
H10A H 0.3435 0.0362 0.3663 0.075 Uiso 1 1 calc R . .
H10B H 0.4128 -0.0438 0.3241 0.075 Uiso 1 1 calc R . .
F11 F 0.1792(15) 0.2225(19) 0.3894(7) 0.154(9) Uani 1 1 d . . .
O11 O 0.8508(9) 0.3868(9) 0.1574(5) 0.047(3) Uani 1 1 d . . .
C11 C 0.9166(14) -0.0038(15) 0.3299(9) 0.056(5) Uani 1 1 d . . .
H11A H 0.9735 -0.0594 0.3149 0.067 Uiso 1 1 calc R . .
H11B H 0.8514 -0.0161 0.3226 0.067 Uiso 1 1 calc R . .
F12 F 0.2673(12) 0.1155(17) 0.4594(9) 0.149(8) Uani 1 1 d . . .
O12 O 0.6896(9) 0.5075(9) 0.2092(6) 0.053(3) Uani 1 1 d . . .
C12 C 0.9221(16) 0.0048(16) 0.3921(9) 0.062(6) Uani 1 1 d . . .
H12A H 0.9051 -0.0535 0.4125 0.074 Uiso 1 1 calc R . .
H12B H 0.9920 0.0042 0.3994 0.074 Uiso 1 1 calc R . .
F13 F 0.1317(15) 0.1790(18) 0.5254(7) 0.143(8) Uani 1 1 d . . .
O13 O 0.5194(9) 0.4658(8) 0.1963(5) 0.042(3) Uani 1 1 d . . .
C13 C 0.845(2) 0.115(3) 0.4656(10) 0.103(10) Uani 1 1 d . . .
H13A H 0.8197 0.0620 0.4864 0.123 Uiso 1 1 calc R . .
H13B H 0.9149 0.1080 0.4761 0.123 Uiso 1 1 calc R . .
F14 F 0.3573(11) 0.6817(12) 0.3562(7) 0.102(5) Uani 1 1 d . . .
O14 O 0.6092(8) 0.4226(9) 0.0980(4) 0.039(3) Uani 1 1 d . . .
C14 C 0.787(3) 0.203(2) 0.4809(12) 0.117(12) Uani 1 1 d . . .
H14A H 0.8188 0.2269 0.5103 0.140 Uiso 1 1 calc R . .
H14B H 0.7204 0.1954 0.4965 0.140 Uiso 1 1 calc R . .
F15 F 0.5607(11) 0.7167(11) 0.4145(6) 0.081(4) Uani 1 1 d . . .
O15 O 0.7876(8) 0.2739(9) 0.0929(5) 0.040(3) Uani 1 1 d . . .
C15 C 0.750(2) 0.3764(17) 0.4580(10) 0.073(7) Uani 1 1 d . . .
H15A H 0.8076 0.3846 0.4767 0.088 Uiso 1 1 calc R . .
H15B H 0.6885 0.3908 0.4842 0.088 Uiso 1 1 calc R . .
F16 F 0.4323(14) 0.6342(12) 0.4438(6) 0.102(5) Uani 1 1 d . . .
O16 O 0.8255(8) -0.0002(9) 0.1116(5) 0.043(3) Uani 1 1 d . . .
C16 C 0.7319(19) 0.4478(15) 0.4097(9) 0.067(6) Uani 1 1 d . . .
H16A H 0.6599 0.4616 0.4016 0.080 Uiso 1 1 calc R . .
H16B H 0.7430 0.5125 0.4192 0.080 Uiso 1 1 calc R . .
F17 F 0.5314(11) 0.5872(10) 0.3591(5) 0.082(4) Uani 1 1 d . . .
O17 O 0.8056(8) -0.0498(9) 0.2177(5) 0.045(3) Uani 1 1 d . . .
C17 C 0.897(2) 0.425(3) 0.3642(16) 0.122(13) Uani 1 1 d . . .
H17A H 0.9249 0.3975 0.3994 0.146 Uiso 1 1 calc R . .
H17B H 0.8947 0.4979 0.3607 0.146 Uiso 1 1 calc R . .
F18 F 0.4913(11) 0.7641(10) 0.3278(5) 0.082(4) Uani 1 1 d . . .
O18 O 0.6376(9) -0.0919(9) 0.1914(6) 0.050(3) Uani 1 1 d . . .
C18 C 0.9618(19) 0.371(2) 0.3182(13) 0.093(10) Uani 1 1 d . . .
H18A H 0.9361 0.3999 0.2826 0.111 Uiso 1 1 calc R . .
H18B H 1.0329 0.3742 0.3186 0.111 Uiso 1 1 calc R . .
F19 F 0.3853(11) 0.8095(11) 0.4126(6) 0.088(4) Uani 1 1 d . . .
O19 O 0.5019(9) 0.0599(10) 0.1436(7) 0.058(4) Uani 1 1 d . . .
C19 C 1.0223(15) 0.2093(16) 0.2833(10) 0.064(6) Uani 1 1 d . . .
H19A H 1.0911 0.2201 0.2806 0.077 Uiso 1 1 calc R . .
H19B H 0.9935 0.2282 0.2474 0.077 Uiso 1 1 calc R . .
F20 F 0.6032(15) 0.6760(19) 0.0018(12) 0.204(14) Uani 1 1 d . . .
O20 O 0.6526(10) 0.0714(10) 0.0717(5) 0.058(4) Uani 1 1 d . . .
C20 C 1.0282(14) 0.102(2) 0.2984(11) 0.077(7) Uani 1 1 d . . .
H20A H 1.0671 0.0575 0.2690 0.093 Uiso 1 1 calc R . .
H20B H 1.0620 0.0810 0.3328 0.093 Uiso 1 1 calc R . .
F21 F 0.7304(15) 0.7491(16) 0.0944(8) 0.132(7) Uani 1 1 d . . .
C21 C 0.8563(18) 0.4878(19) 0.1692(12) 0.082(8) Uani 1 1 d . . .
H21A H 0.9249 0.4820 0.1807 0.098 Uiso 1 1 calc R . .
H21B H 0.8487 0.5300 0.1348 0.098 Uiso 1 1 calc R . .
F22 F 0.6274(15) 0.8347(13) 0.0273(8) 0.121(6) Uani 1 1 d . . .
C22 C 0.7819(15) 0.5391(15) 0.2105(10) 0.059(6) Uani 1 1 d . . .
H22A H 0.7670 0.6131 0.2036 0.071 Uiso 1 1 calc R . .
H22B H 0.8085 0.5224 0.2471 0.071 Uiso 1 1 calc R . .
F23 F 0.563(2) 0.732(2) 0.0902(12) 0.241(18) Uani 1 1 d . . .
C23 C 0.6031(16) 0.5770(14) 0.2320(9) 0.055(5) Uani 1 1 d . . .
H23A H 0.5824 0.6363 0.2065 0.067 Uiso 1 1 calc R . .
H23B H 0.6178 0.6006 0.2668 0.067 Uiso 1 1 calc R . .
F24 F 0.711(2) 0.5904(13) 0.0660(12) 0.198(13) Uani 1 1 d . . .
C24 C 0.5211(16) 0.5268(17) 0.2422(8) 0.062(6) Uani 1 1 d . . .
H24A H 0.5316 0.4832 0.2760 0.074 Uiso 1 1 calc R . .
H24B H 0.4548 0.5783 0.2477 0.074 Uiso 1 1 calc R . .
F25 F 0.7709(15) 0.6915(16) 0.0021(9) 0.138(8) Uani 1 1 d . . .
C25 C 0.4720(13) 0.5259(15) 0.1488(8) 0.054(5) Uani 1 1 d . . .
H25A H 0.3970 0.5480 0.1562 0.064 Uiso 1 1 calc R . .
H25B H 0.4973 0.5865 0.1412 0.064 Uiso 1 1 calc R . .
F26 F 1.0969(12) 0.4876(12) 0.2140(9) 0.126(7) Uani 1 1 d . . .
C26 C 0.5004(14) 0.4602(16) 0.1028(9) 0.059(6) Uani 1 1 d . . .
H26A H 0.4690 0.4034 0.1091 0.071 Uiso 1 1 calc R . .
H26B H 0.4765 0.4982 0.0688 0.071 Uiso 1 1 calc R . .
F27 F 1.0548(11) 0.7266(11) 0.2573(10) 0.132(8) Uani 1 1 d . . .
C27 C 0.6466(15) 0.3738(18) 0.0475(8) 0.059(6) Uani 1 1 d . . .
H27A H 0.6223 0.4201 0.0161 0.071 Uiso 1 1 calc R . .
H27B H 0.6222 0.3128 0.0459 0.071 Uiso 1 1 calc R . .
F28 F 1.0401(18) 0.652(2) 0.1741(9) 0.179(11) Uani 1 1 d . . .
C28 C 0.7582(15) 0.3457(17) 0.0452(8) 0.064(7) Uani 1 1 d . . .
H28A H 0.7826 0.4063 0.0478 0.077 Uiso 1 1 calc R . .
H28B H 0.7880 0.3129 0.0104 0.077 Uiso 1 1 calc R . .
F29 F 0.9549(10) 0.6109(11) 0.2534(7) 0.098(5) Uani 1 1 d . . .
C29 C 0.8916(13) 0.2508(15) 0.0992(8) 0.051(5) Uani 1 1 d . . .
H29A H 0.9299 0.2257 0.0643 0.061 Uiso 1 1 calc R . .
H29B H 0.9090 0.1956 0.1275 0.061 Uiso 1 1 calc R . .
F30 F 1.1116(15) 0.5555(16) 0.2955(8) 0.142(8) Uani 1 1 d . . .
C30 C 0.9256(14) 0.3394(16) 0.1156(9) 0.061(6) Uani 1 1 d . . .
H30A H 0.9937 0.3161 0.1299 0.073 Uiso 1 1 calc R . .
H30B H 0.9287 0.3870 0.0839 0.073 Uiso 1 1 calc R . .
F31 F 1.2007(11) 0.6018(13) 0.2153(9) 0.130(7) Uani 1 1 d . . .
C31 C 0.9153(14) -0.0675(16) 0.1337(10) 0.064(6) Uani 1 1 d . . .
H31A H 0.9778 -0.0526 0.1160 0.076 Uiso 1 1 calc R . .
H31B H 0.9189 -0.1388 0.1278 0.076 Uiso 1 1 calc R . .
F32 F 0.0963(9) 0.0454(11) 0.0831(5) 0.075(4) Uani 1 1 d . . .
C32 C 0.9043(11) -0.0484(14) 0.1930(9) 0.051(5) Uani 1 1 d . . .
H32A H 0.9570 -0.1005 0.2116 0.061 Uiso 1 1 calc R . .
H32B H 0.9155 0.0183 0.1981 0.061 Uiso 1 1 calc R . .
F33 F 0.2466(11) 0.0671(12) 0.1822(6) 0.087(4) Uani 1 1 d . . .
C33 C 0.7953(15) -0.1516(14) 0.2297(11) 0.064(6) Uani 1 1 d . . .
H33A H 0.8270 -0.1954 0.1987 0.077 Uiso 1 1 calc R . .
H33B H 0.8297 -0.1811 0.2630 0.077 Uiso 1 1 calc R . .
F34 F 0.195(2) 0.157(2) 0.0988(9) 0.190(13) Uani 1 1 d . . .
C34 C 0.6869(15) -0.1448(14) 0.2382(10) 0.059(6) Uani 1 1 d . . .
H34A H 0.6769 -0.2134 0.2426 0.071 Uiso 1 1 calc R . .
H34B H 0.6571 -0.1080 0.2719 0.071 Uiso 1 1 calc R . .
F35 F 0.0711(13) 0.1333(16) 0.1679(7) 0.137(8) Uani 1 1 d . . .
C35 C 0.5368(14) -0.0985(14) 0.1899(11) 0.066(7) Uani 1 1 d . . .
H35A H 0.4943 -0.0670 0.2224 0.079 Uiso 1 1 calc R . .
H35B H 0.5365 -0.1704 0.1905 0.079 Uiso 1 1 calc R . .
F36 F 0.1398(12) -0.0416(12) 0.1704(7) 0.099(5) Uani 1 1 d . . .
C36 C 0.4937(15) -0.0457(16) 0.1390(11) 0.069(7) Uani 1 1 d . . .
H36A H 0.4219 -0.0463 0.1378 0.082 Uiso 1 1 calc R . .
H36B H 0.5339 -0.0773 0.1058 0.082 Uiso 1 1 calc R . .
F37 F 0.2710(9) -0.0250(17) 0.0999(6) 0.133(8) Uani 1 1 d . . .
C37 C 0.4715(16) 0.1238(18) 0.0958(11) 0.080(8) Uani 1 1 d . . .
H37A H 0.4629 0.1953 0.1037 0.096 Uiso 1 1 calc R . .
H37B H 0.4058 0.1171 0.0854 0.096 Uiso 1 1 calc R . .
C38 C 0.5537(17) 0.0914(19) 0.0493(11) 0.076(7) Uani 1 1 d . . .
H38A H 0.5471 0.0298 0.0331 0.091 Uiso 1 1 calc R . .
H38B H 0.5468 0.1456 0.0203 0.091 Uiso 1 1 calc R . .
C39 C 0.736(2) 0.056(3) 0.0324(10) 0.113(12) Uani 1 1 d . . .
H39A H 0.7532 0.1207 0.0232 0.135 Uiso 1 1 calc R . .
H39B H 0.7188 0.0315 -0.0015 0.135 Uiso 1 1 calc R . .
C40 C 0.8218(17) -0.016(2) 0.0532(9) 0.102(11) Uani 1 1 d . . .
H40A H 0.8853 -0.0095 0.0324 0.123 Uiso 1 1 calc R . .
H40B H 0.8164 -0.0855 0.0488 0.123 Uiso 1 1 calc R . .
S1 S 0.7689(8) 0.7269(7) 0.3826(5) 0.094(3) Uani 0.70 1 d PD . .
O1S O 0.755(2) 0.8287(10) 0.3703(11) 0.092(8) Uani 0.70 1 d PD . .
O2S O 0.767(2) 0.671(2) 0.3383(9) 0.130(14) Uani 0.70 1 d PD . .
S2 S 1.103(3) 0.6866(14) 0.3871(10) 0.32(3) Uani 0.70 1 d PD . .
O3S O 1.151(3) 0.611(2) 0.4230(14) 0.161(17) Uani 0.70 1 d PD . .
O4S O 1.090(2) 0.7878(16) 0.3949(15) 0.205(16) Uani 1 1 d D . .
S2A S 1.064(2) 0.6979(18) 0.3958(17) 0.098(10) Uiso 0.30 1 d PD . .
O4SA O 0.970(3) 0.735(4) 0.375(2) 0.072(14) Uiso 0.30 1 d PD . .
S3 S 0.2150(4) 0.4235(5) 0.0975(2) 0.0633(15) Uani 1 1 d D . .
O5S O 0.2382(16) 0.5092(10) 0.0744(7) 0.098(6) Uani 1 1 d D . .
O6S O 0.2837(10) 0.3594(11) 0.1303(6) 0.080(5) Uani 1 1 d D . .
S4 S 0.7688(5) 0.2453(5) -0.1076(3) 0.0745(17) Uani 1 1 d D . .
O7S O 0.6756(10) 0.2803(15) -0.0785(8) 0.108(7) Uani 1 1 d D . .
O8S O 0.8522(10) 0.2118(16) -0.0771(7) 0.109(7) Uani 1 1 d D . .
S5 S 0.2635(4) -0.1847(5) 0.2603(3) 0.0726(17) Uani 1 1 d D . .
O9S O 0.2453(16) -0.0977(10) 0.2890(8) 0.111(7) Uani 1 1 d D . .
O10S O 0.3500(9) -0.2145(18) 0.2250(6) 0.115(8) Uani 1 1 d D . .
S6 S 0.9622(5) -0.3423(7) 0.0566(3) 0.088(2) Uani 1 1 d D . .
O11S O 0.978(2) -0.2647(18) 0.0216(11) 0.183(13) Uani 1 1 d D . .
O12S O 1.011(3) -0.4410(17) 0.044(2) 0.30(3) Uani 1 1 d D . .
S7 S 0.0202(17) 0.498(2) 0.4897(10) 0.075(6) Uiso 0.30 1 d PD . .
O13S O 0.112(4) 0.506(8) 0.464(4) 0.16(3) Uiso 0.30 1 d PD . .
O14S O -0.078(4) 0.532(7) 0.474(4) 0.17(4) Uiso 0.30 1 d PD . .

loop_
_atom_site_aniso_label
_atom_site_aniso_U_11
_atom_site_aniso_U_22
_atom_site_aniso_U_33
_atom_site_aniso_U_23
_atom_site_aniso_U_13
_atom_site_aniso_U_12
Gd1 0.0256(4) 0.0281(4) 0.0247(4) -0.0001(3) -0.0020(3) -0.0087(3)
As1 0.0507(12) 0.0935(19) 0.0641(15) 0.0166(14) 0.0022(11) -0.0196(12)
F1 0.029(4) 0.035(5) 0.038(5) -0.007(4) -0.001(4) -0.006(4)
O1 0.048(7) 0.039(7) 0.045(7) 0.016(6) -0.020(5) -0.028(5)
C1 0.059(12) 0.057(12) 0.067(14) 0.025(11) -0.019(10) -0.043(10)
Gd2 0.0273(4) 0.0390(5) 0.0331(5) 0.0067(4) -0.0076(3) -0.0123(3)
As2 0.0717(13) 0.0432(11) 0.0381(11) -0.0076(9) -0.0069(9) -0.0169(10)
F2 0.026(4) 0.033(5) 0.043(6) 0.006(4) -0.011(4) -0.005(4)
O2 0.062(7) 0.029(6) 0.033(7) -0.001(5) -0.008(5) -0.023(5)
C2 0.065(13) 0.060(13) 0.073(15) 0.030(12) -0.019(11) -0.042(11)
Gd3 0.0271(4) 0.0225(4) 0.0254(4) 0.0013(3) -0.0017(3) -0.0051(3)
As3 0.0695(13) 0.0401(11) 0.0506(13) 0.0015(10) 0.0021(10) -0.0039(10)
F3 0.037(5) 0.053(6) 0.031(5) 0.003(5) -0.008(4) -0.014(4)
O3 0.037(6) 0.058(8) 0.030(7) -0.016(6) 0.000(5) -0.013(5)
C3 0.047(11) 0.11(2) 0.036(11) 0.016(12) 0.014(9) -0.022(12)
Gd4 0.0241(4) 0.0263(4) 0.0331(4) -0.0074(3) -0.0006(3) -0.0045(3)
As4 0.0441(10) 0.0454(11) 0.0732(15) 0.0049(11) -0.0149(10) -0.0111(9)
F4 0.031(4) 0.028(5) 0.039(5) 0.004(4) -0.008(4) -0.003(4)
O4 0.026(5) 0.048(7) 0.043(7) -0.006(6) 0.005(5) -0.005(5)
C4 0.056(12) 0.11(2) 0.028(10) -0.010(12) -0.003(9) -0.044(13)
As5 0.0402(10) 0.0736(15) 0.0462(12) -0.0062(11) -0.0061(8) -0.0132(10)
F5 0.020(4) 0.025(4) 0.039(5) -0.007(4) 0.002(3) -0.005(3)
O5 0.030(6) 0.045(7) 0.044(7) 0.000(6) -0.003(5) -0.009(5)
C5 0.062(13) 0.059(13) 0.054(13) 0.001(11) 0.000(10) -0.017(10)
F6 0.036(5) 0.032(5) 0.034(5) -0.011(4) 0.004(4) -0.005(4)
O6 0.034(6) 0.069(9) 0.053(8) 0.009(7) -0.008(6) -0.007(6)
C6 0.037(10) 0.067(13) 0.044(12) 0.006(10) 0.014(8) 0.005(9)
F7 0.032(5) 0.030(5) 0.044(6) 0.007(4) 0.002(4) -0.007(4)
O7 0.052(7) 0.056(8) 0.048(8) 0.013(7) -0.016(6) -0.008(6)
C7 0.039(9) 0.050(11) 0.044(11) 0.004(9) -0.007(8) -0.018(8)
F8 0.17(2) 0.15(2) 0.22(3) 0.014(18) -0.068(18) -0.082(16)
O8 0.050(7) 0.064(9) 0.034(7) 0.015(7) -0.019(5) -0.019(6)
C8 0.037(9) 0.046(11) 0.057(12) 0.021(10) -0.012(8) -0.006(8)
F9 0.115(14) 0.19(2) 0.19(2) -0.026(18) -0.005(14) -0.092(15)
O9 0.059(8) 0.048(8) 0.088(12) -0.011(8) -0.003(8) -0.024(7)
C9 0.068(13) 0.044(12) 0.070(15) 0.006(11) -0.027(11) -0.027(10)
F10 0.079(11) 0.149(18) 0.20(2) -0.005(17) 0.007(13) 0.012(11)
O10 0.045(7) 0.048(8) 0.070(10) 0.005(7) -0.014(6) -0.025(6)
C10 0.047(11) 0.056(13) 0.090(17) 0.030(12) -0.025(11) -0.025(10)
F11 0.124(14) 0.24(3) 0.078(12) 0.061(14) 0.011(10) -0.032(15)
O11 0.045(7) 0.037(7) 0.058(8) 0.002(6) 0.008(6) -0.017(5)
C11 0.045(10) 0.042(11) 0.073(15) 0.007(11) -0.018(10) 0.002(9)
F12 0.068(10) 0.17(2) 0.17(2) -0.005(16) -0.030(11) 0.026(11)
O12 0.049(7) 0.033(7) 0.072(10) 0.006(7) 0.011(6) -0.010(6)
C12 0.060(12) 0.048(12) 0.072(16) 0.003(11) -0.019(11) -0.002(10)
F13 0.154(17) 0.22(2) 0.067(11) 0.036(13) 0.012(10) -0.090(16)
O13 0.058(7) 0.019(6) 0.045(7) -0.001(5) 0.005(6) -0.006(5)
C13 0.12(2) 0.15(3) 0.038(15) 0.005(17) -0.028(15) -0.03(2)
F14 0.086(10) 0.090(11) 0.138(15) -0.015(10) -0.031(10) -0.030(8)
O14 0.037(6) 0.046(7) 0.028(6) 0.004(5) -0.002(5) -0.002(5)
C14 0.18(3) 0.09(2) 0.056(18) -0.019(17) 0.00(2) 0.00(2)
F15 0.093(10) 0.089(10) 0.067(9) -0.013(8) -0.006(7) -0.030(8)
O15 0.032(6) 0.045(7) 0.036(7) -0.001(6) 0.004(5) 0.001(5)
C15 0.108(19) 0.065(15) 0.060(15) -0.016(13) 0.007(13) -0.048(14)
F16 0.170(15) 0.085(10) 0.064(9) 0.008(8) 0.021(9) -0.069(10)
O16 0.036(6) 0.052(8) 0.036(7) -0.013(6) 0.002(5) -0.005(5)
C16 0.096(17) 0.038(11) 0.063(15) -0.018(11) -0.001(13) -0.011(11)
F17 0.118(11) 0.060(8) 0.054(8) -0.015(7) 0.000(7) -0.001(7)
O17 0.034(6) 0.042(7) 0.051(8) -0.002(6) -0.004(5) 0.003(5)
C17 0.09(2) 0.13(3) 0.18(4) -0.01(3) -0.03(2) -0.08(2)
F18 0.120(11) 0.078(9) 0.042(7) 0.005(7) -0.010(7) -0.017(8)
O18 0.039(7) 0.033(7) 0.075(10) -0.018(7) 0.006(6) -0.007(5)
C18 0.060(15) 0.078(18) 0.14(3) 0.061(18) -0.017(16) -0.021(13)
F19 0.109(11) 0.069(9) 0.087(10) -0.019(8) 0.019(8) -0.030(8)
O19 0.034(6) 0.041(7) 0.098(12) -0.028(8) -0.013(7) 0.000(6)
C19 0.049(11) 0.064(14) 0.077(16) 0.024(12) 0.010(10) -0.022(10)
F20 0.099(14) 0.20(2) 0.29(3) -0.13(2) -0.105(17) 0.063(14)
O20 0.066(8) 0.055(8) 0.043(8) -0.023(7) -0.016(7) 0.010(7)
C20 0.031(10) 0.10(2) 0.095(19) 0.008(16) 0.002(11) -0.015(11)
F21 0.134(15) 0.139(16) 0.123(16) -0.048(13) -0.037(12) -0.019(12)
C21 0.078(16) 0.082(17) 0.11(2) -0.038(16) 0.014(14) -0.063(14)
F22 0.175(18) 0.081(11) 0.111(14) 0.013(10) -0.032(12) -0.039(11)
C22 0.058(12) 0.038(11) 0.086(17) -0.031(11) -0.017(11) -0.011(9)
F23 0.25(3) 0.23(3) 0.29(3) -0.20(3) 0.21(3) -0.19(2)
C23 0.077(14) 0.035(10) 0.049(12) -0.006(9) 0.017(10) -0.013(10)
F24 0.31(3) 0.057(11) 0.23(3) 0.015(14) -0.15(2) -0.010(15)
C24 0.063(13) 0.069(14) 0.036(11) -0.005(10) 0.023(9) 0.002(11)
F25 0.135(15) 0.142(17) 0.142(17) -0.087(14) 0.048(13) -0.047(13)
C25 0.037(9) 0.044(11) 0.063(13) 0.015(10) -0.002(9) 0.013(8)
F26 0.086(11) 0.081(11) 0.21(2) -0.062(13) 0.021(12) -0.024(9)
C26 0.045(11) 0.056(13) 0.068(15) 0.012(11) -0.025(10) 0.004(9)
F27 0.082(10) 0.055(9) 0.27(2) -0.038(12) -0.075(13) -0.002(7)
C27 0.058(12) 0.075(15) 0.034(11) 0.003(10) -0.003(9) -0.005(11)
F28 0.17(2) 0.24(3) 0.107(16) 0.060(17) -0.059(14) -0.013(19)
C28 0.057(12) 0.070(14) 0.037(11) 0.016(10) 0.018(9) 0.020(10)
F29 0.056(8) 0.085(10) 0.149(15) -0.007(10) 0.010(8) -0.021(7)
C29 0.044(10) 0.057(12) 0.040(11) 0.007(10) 0.001(8) 0.002(9)
F30 0.138(16) 0.159(18) 0.096(13) 0.005(13) -0.039(12) 0.019(13)
C30 0.035(10) 0.057(13) 0.080(16) 0.014(12) 0.019(10) -0.006(9)
F31 0.060(9) 0.102(13) 0.21(2) 0.038(13) 0.021(10) -0.010(8)
C31 0.043(11) 0.058(13) 0.079(17) -0.024(12) 0.002(10) 0.008(9)
F32 0.055(7) 0.115(11) 0.059(8) -0.007(8) -0.020(6) -0.025(7)
C32 0.019(8) 0.042(10) 0.087(16) 0.017(10) -0.011(8) -0.005(7)
F33 0.093(10) 0.120(12) 0.066(9) -0.020(9) -0.023(7) -0.049(9)
C33 0.053(12) 0.027(10) 0.107(19) 0.010(11) -0.008(11) -0.003(9)
F34 0.29(3) 0.22(3) 0.135(18) 0.095(18) -0.102(19) -0.20(3)
C34 0.064(13) 0.029(10) 0.081(16) 0.005(10) 0.000(11) -0.011(9)
F35 0.105(12) 0.167(18) 0.089(12) -0.047(12) -0.008(10) 0.054(12)
C35 0.048(11) 0.032(10) 0.12(2) -0.031(13) 0.016(12) -0.023(9)
F36 0.107(11) 0.099(11) 0.112(13) 0.037(10) -0.055(9) -0.056(9)
C36 0.037(10) 0.056(13) 0.12(2) -0.022(14) -0.023(12) -0.009(9)
F37 0.040(7) 0.25(2) 0.090(11) -0.095(14) -0.013(7) 0.012(10)
C37 0.047(12) 0.067(15) 0.12(2) -0.031(15) -0.049(14) 0.015(11)
C38 0.076(16) 0.071(16) 0.082(18) -0.012(14) -0.042(14) -0.009(12)
C39 0.087(19) 0.18(3) 0.049(16) -0.045(19) 0.017(14) 0.01(2)
C40 0.058(14) 0.16(3) 0.043(14) -0.016(15) 0.033(11) 0.044(16)
S1 0.099(7) 0.058(6) 0.108(9) 0.010(6) 0.016(6) -0.005(5)
O1S 0.14(2) 0.046(13) 0.10(2) 0.010(13) -0.036(17) -0.024(14)
O2S 0.11(2) 0.11(2) 0.12(3) 0.02(2) 0.07(2) 0.024(18)
S2 0.47(5) 0.22(3) 0.15(2) -0.110(19) -0.16(3) 0.16(3)
O3S 0.15(3) 0.16(3) 0.15(3) -0.01(3) -0.08(3) 0.03(3)
O4S 0.19(3) 0.15(3) 0.24(4) -0.02(3) 0.08(3) -0.01(2)
S3 0.059(3) 0.072(4) 0.054(3) -0.013(3) -0.007(3) -0.008(3)
O5S 0.153(18) 0.068(12) 0.067(12) -0.002(10) 0.011(11) -0.028(11)
O6S 0.077(11) 0.088(12) 0.069(11) -0.006(9) -0.005(9) -0.015(9)
S4 0.075(4) 0.077(4) 0.060(4) -0.002(3) -0.006(3) -0.003(3)
O7S 0.097(14) 0.101(15) 0.111(16) -0.026(13) -0.015(12) 0.006(11)
O8S 0.075(12) 0.124(17) 0.101(15) -0.035(13) -0.009(10) 0.023(11)
S5 0.059(3) 0.072(4) 0.095(5) -0.008(4) -0.020(3) -0.026(3)
O9S 0.142(18) 0.080(13) 0.101(16) -0.015(12) -0.053(13) 0.002(12)
O10S 0.050(10) 0.19(2) 0.103(15) 0.023(15) -0.020(10) -0.026(12)
S6 0.067(4) 0.110(6) 0.087(5) 0.007(4) 0.002(3) -0.029(4)
O11S 0.19(3) 0.25(3) 0.15(2) 0.08(2) 0.015(19) -0.15(3)
O12S 0.25(4) 0.14(3) 0.53(8) -0.11(4) -0.18(5) 0.01(3)

loop_
_atom_type_symbol
_atom_type_description
_atom_type_scat_dispersion_real
_atom_type_scat_dispersion_imag
_atom_type_scat_source
C C 0.0033 0.0016 'International Tables Vol C Tables 4.2.6.8 and 6.1.1.4'
H H 0.0000 0.0000 'International Tables Vol C Tables 4.2.6.8 and 6.1.1.4'
O O 0.0106 0.0060 'International Tables Vol C Tables 4.2.6.8 and 6.1.1.4'
F F 0.0171 0.0103 'International Tables Vol C Tables 4.2.6.8 and 6.1.1.4'
S S 0.1246 0.1234 'International Tables Vol C Tables 4.2.6.8 and 6.1.1.4'
As As 0.0499 2.0058 'International Tables Vol C Tables 4.2.6.8 and 6.1.1.4'
Gd Gd -0.1653 3.9035 'International Tables Vol C Tables 4.2.6.8 and 6.1.1.4'

loop_
_geom_angle_atom_site_label_1
_geom_angle_atom_site_label_2
_geom_angle_atom_site_label_3
_geom_angle
_geom_angle_site_symmetry_1
_geom_angle_site_symmetry_3
_geom_angle_publ_flag
F7 Gd1 F2 80.7(3) . . ?
F7 Gd1 F1 72.8(3) . . ?
F2 Gd1 F1 68.7(3) . . ?
F7 Gd1 F6 73.8(3) . . ?
F2 Gd1 F6 73.6(3) . . ?
F1 Gd1 F6 132.6(3) . . ?
F7 Gd1 O4 70.0(3) . . ?
F2 Gd1 O4 146.8(3) . . ?
F1 Gd1 O4 87.5(3) . . ?
F6 Gd1 O4 111.1(4) . . ?
F7 Gd1 O5 103.4(4) . . ?
F2 Gd1 O5 143.4(4) . . ?
F1 Gd1 O5 147.7(3) . . ?
F6 Gd1 O5 72.8(3) . . ?
O4 Gd1 O5 61.9(4) . . ?
F7 Gd1 O1 145.5(4) . . ?
F2 Gd1 O1 93.6(3) . . ?
F1 Gd1 O1 136.6(3) . . ?
F6 Gd1 O1 72.0(4) . . ?
O4 Gd1 O1 119.4(4) . . ?
O5 Gd1 O1 62.3(4) . . ?
F7 Gd1 O2 141.4(3) . . ?
F2 Gd1 O2 70.1(3) . . ?
F1 Gd1 O2 73.3(3) . . ?
F6 Gd1 O2 119.0(3) . . ?
O4 Gd1 O2 126.1(4) . . ?
O5 Gd1 O2 115.2(4) . . ?
O1 Gd1 O2 63.4(3) . . ?
F7 Gd1 O3 120.2(4) . . ?
F2 Gd1 O3 125.1(3) . . ?
F1 Gd1 O3 71.0(3) . . ?
F6 Gd1 O3 156.4(3) . . ?
O4 Gd1 O3 62.5(4) . . ?
O5 Gd1 O3 84.9(4) . . ?
O1 Gd1 O3 91.1(4) . . ?
O2 Gd1 O3 63.6(4) . . ?
F10 As1 F8 93.5(12) . . ?
F10 As1 F12 175.9(12) . . ?
F8 As1 F12 89.5(12) . . ?
F10 As1 F13 88.4(11) . . ?
F8 As1 F13 92.9(12) . . ?
F12 As1 F13 88.7(11) . . ?
F10 As1 F11 92.8(11) . . ?
F8 As1 F11 86.5(13) . . ?
F12 As1 F11 90.0(10) . . ?
F13 As1 F11 178.7(12) . . ?
F10 As1 F9 89.0(12) . . ?
F8 As1 F9 177.3(12) . . ?
F12 As1 F9 88.0(11) . . ?
F13 As1 F9 88.0(11) . . ?
F11 As1 F9 92.5(12) . . ?
Gd2 F1 Gd1 108.7(4) . . ?
C10 O1 C1 112.5(12) . . ?
C10 O1 Gd1 122.1(10) . . ?
C1 O1 Gd1 122.5(9) . . ?
O1 C1 C2 106.6(14) . . ?
F3 Gd2 F1 89.6(3) . . ?
F3 Gd2 F2 93.8(3) . . ?
F1 Gd2 F2 70.9(3) . . ?
F3 Gd2 O8 143.5(4) . . ?
F1 Gd2 O8 78.2(4) . . ?
F2 Gd2 O8 113.7(4) . . ?
F3 Gd2 O10 78.4(4) . . ?
F1 Gd2 O10 146.4(4) . . ?
F2 Gd2 O10 140.4(4) . . ?
O8 Gd2 O10 93.0(4) . . ?
F3 Gd2 O6 89.1(4) . . ?
F1 Gd2 O6 146.7(4) . . ?
F2 Gd2 O6 76.0(4) . . ?
O8 Gd2 O6 119.6(4) . . ?
O10 Gd2 O6 65.3(4) . . ?
F3 Gd2 O9 79.5(5) . . ?
F1 Gd2 O9 82.9(4) . . ?
F2 Gd2 O9 153.0(4) . . ?
O8 Gd2 O9 65.1(5) . . ?
O10 Gd2 O9 64.2(4) . . ?
O6 Gd2 O9 129.4(4) . . ?
F3 Gd2 O7 153.0(4) . . ?
F1 Gd2 O7 111.2(4) . . ?
F2 Gd2 O7 78.1(4) . . ?
O8 Gd2 O7 61.0(4) . . ?
O10 Gd2 O7 91.5(4) . . ?
O6 Gd2 O7 64.0(4) . . ?
O9 Gd2 O7 118.7(5) . . ?
F16 As2 F17 89.8(7) . . ?
F16 As2 F14 92.0(9) . . ?
F17 As2 F14 89.2(8) . . ?
F16 As2 F15 88.8(8) . . ?
F17 As2 F15 92.1(7) . . ?
F14 As2 F15 178.5(8) . . ?
F16 As2 F18 177.1(8) . . ?
F17 As2 F18 90.9(7) . . ?
F14 As2 F18 90.8(8) . . ?
F15 As2 F18 88.3(7) . . ?
F16 As2 F19 89.8(7) . . ?
F17 As2 F19 179.5(8) . . ?
F14 As2 F19 90.5(8) . . ?
F15 As2 F19 88.2(7) . . ?
F18 As2 F19 89.5(7) . . ?
Gd2 F2 Gd1 109.7(4) . . ?
C2 O2 C3 113.1(15) . . ?
C2 O2 Gd1 108.8(11) . . ?
C3 O2 Gd1 118.3(11) . . ?
O2 C2 C1 111.1(16) . . ?
F7 Gd3 F5 80.6(3) . . ?
F7 Gd3 F4 73.5(3) . . ?
F5 Gd3 F4 68.7(3) . . ?
F7 Gd3 F3 72.3(3) . . ?
F5 Gd3 F3 73.7(3) . . ?
F4 Gd3 F3 132.2(3) . . ?
F7 Gd3 O12 100.7(4) . . ?
F5 Gd3 O12 144.7(4) . . ?
F4 Gd3 O12 145.9(4) . . ?
F3 Gd3 O12 73.3(4) . . ?
F7 Gd3 O13 68.9(3) . . ?
F5 Gd3 O13 144.4(3) . . ?
F4 Gd3 O13 85.0(3) . . ?
F3 Gd3 O13 111.9(4) . . ?
O12 Gd3 O13 62.2(4) . . ?
F7 Gd3 O14 120.6(3) . . ?
F5 Gd3 O14 124.6(3) . . ?
F4 Gd3 O14 70.4(3) . . ?
F3 Gd3 O14 157.3(4) . . ?
O12 Gd3 O14 85.4(4) . . ?
O13 Gd3 O14 62.5(4) . . ?
F7 Gd3 O11 143.4(4) . . ?
F5 Gd3 O11 95.0(3) . . ?
F4 Gd3 O11 138.6(4) . . ?
F3 Gd3 O11 71.6(4) . . ?
O12 Gd3 O11 62.9(4) . . ?
O13 Gd3 O11 120.4(4) . . ?
O14 Gd3 O11 91.9(4) . . ?
F7 Gd3 O15 143.5(4) . . ?
F5 Gd3 O15 70.2(3) . . ?
F4 Gd3 O15 75.8(4) . . ?
F3 Gd3 O15 117.4(3) . . ?
O12 Gd3 O15 115.8(4) . . ?
O13 Gd3 O15 127.3(4) . . ?
O14 Gd3 O15 64.8(3) . . ?
O11 Gd3 O15 62.8(4) . . ?
F20 As3 F23 91.2(14) . . ?
F20 As3 F24 90.2(12) . . ?
F23 As3 F24 96.7(17) . . ?
F20 As3 F22 94.3(12) . . ?
F23 As3 F22 87.5(13) . . ?
F24 As3 F22 173.8(12) . . ?
F20 As3 F25 90.9(12) . . ?
F23 As3 F25 177.3(9) . . ?
F24 As3 F25 85.0(14) . . ?
F22 As3 F25 90.6(10) . . ?
F20 As3 F21 178.4(15) . . ?
F23 As3 F21 89.7(12) . . ?
F24 As3 F21 91.1(11) . . ?
F22 As3 F21 84.3(9) . . ?
F25 As3 F21 88.2(10) . . ?
Gd2 F3 Gd3 141.6(4) . . ?
C4 O3 C5 109.8(15) . . ?
C4 O3 Gd1 116.1(11) . . ?
C5 O3 Gd1 114.6(10) . . ?
O2 C3 C4 106.9(15) . . ?
F6 Gd4 F5 92.6(3) . . ?
F6 Gd4 F4 87.5(3) . . ?
F5 Gd4 F4 71.0(3) . . ?
F6 Gd4 O20 142.9(4) . . ?
F5 Gd4 O20 114.1(4) . . ?
F4 Gd4 O20 78.2(4) . . ?
F6 Gd4 O18 78.7(4) . . ?
F5 Gd4 O18 139.9(4) . . ?
F4 Gd4 O18 146.0(3) . . ?
O20 Gd4 O18 94.3(5) . . ?
F6 Gd4 O16 152.5(4) . . ?
F5 Gd4 O16 78.6(3) . . ?
F4 Gd4 O16 113.4(4) . . ?
O20 Gd4 O16 62.5(4) . . ?
O18 Gd4 O16 91.3(4) . . ?
F6 Gd4 O19 80.4(4) . . ?
F5 Gd4 O19 152.3(3) . . ?
F4 Gd4 O19 81.9(4) . . ?
O20 Gd4 O19 63.9(5) . . ?
O18 Gd4 O19 65.3(4) . . ?
O16 Gd4 O19 118.7(4) . . ?
F6 Gd4 O17 88.4(4) . . ?
F5 Gd4 O17 75.9(4) . . ?
F4 Gd4 O17 146.4(4) . . ?
O20 Gd4 O17 121.7(4) . . ?
O18 Gd4 O17 64.9(4) . . ?
O16 Gd4 O17 64.2(4) . . ?
O19 Gd4 O17 130.1(4) . . ?
F28 As4 F30 175.1(14) . . ?
F28 As4 F29 87.3(11) . . ?
F30 As4 F29 90.3(10) . . ?
F28 As4 F27 92.1(13) . . ?
F30 As4 F27 92.2(11) . . ?
F29 As4 F27 89.8(8) . . ?
F28 As4 F31 93.2(11) . . ?
F30 As4 F31 89.0(10) . . ?
F29 As4 F31 178.0(8) . . ?
F27 As4 F31 92.1(9) . . ?
F28 As4 F26 89.7(13) . . ?
F30 As4 F26 86.0(11) . . ?
F29 As4 F26 88.5(7) . . ?
F27 As4 F26 177.5(11) . . ?
F31 As4 F26 89.6(8) . . ?
Gd4 F4 Gd3 108.7(3) . . ?
C6 O4 C7 112.8(13) . . ?
C6 O4 Gd1 122.5(10) . . ?
C7 O4 Gd1 107.1(9) . . ?
O3 C4 C3 107.0(17) . . ?
F34 As5 F37 94.0(14) . . ?
F34 As5 F35 90.1(14) . . ?
F37 As5 F35 175.9(12) . . ?
F34 As5 F33 90.9(9) . . ?
F37 As5 F33 90.2(7) . . ?
F35 As5 F33 89.1(8) . . ?
F34 As5 F32 90.5(9) . . ?
F37 As5 F32 89.5(6) . . ?
F35 As5 F32 91.1(8) . . ?
F33 As5 F32 178.6(7) . . ?
F34 As5 F36 175.9(13) . . ?
F37 As5 F36 90.0(10) . . ?
F35 As5 F36 85.9(10) . . ?
F33 As5 F36 89.1(7) . . ?
F32 As5 F36 89.6(7) . . ?
Gd4 F5 Gd3 110.3(3) . . ?
C9 O5 C8 116.3(14) . . ?
C9 O5 Gd1 119.9(10) . . ?
C8 O5 Gd1 120.5(10) . . ?
O3 C5 C6 105.1(16) . . ?
Gd4 F6 Gd1 142.6(4) . . ?
C20 O6 C11 112.3(15) . . ?
C20 O6 Gd2 120.2(14) . . ?
C11 O6 Gd2 113.2(10) . . ?
O4 C6 C5 104.8(14) . . ?
Gd1 F7 Gd3 162.6(4) . . ?
C13 O7 C12 116.5(18) . . ?
C13 O7 Gd2 119.7(16) . . ?
C12 O7 Gd2 121.0(12) . . ?
C8 C7 O4 111.6(15) . . ?
C14 O8 C15 114.2(19) . . ?
C14 O8 Gd2 125.0(15) . . ?
C15 O8 Gd2 120.7(12) . . ?
C7 C8 O5 108.2(15) . . ?
C16 O9 C17 112(2) . . ?
C16 O9 Gd2 110.9(12) . . ?
C17 O9 Gd2 115.3(16) . . ?
O5 C9 C10 112.5(17) . . ?
C18 O10 C19 108.7(17) . . ?
C18 O10 Gd2 118.9(12) . . ?
C19 O10 Gd2 112.9(11) . . ?
O1 C10 C9 112.3(16) . . ?
C30 O11 C21 113.3(14) . . ?
C30 O11 Gd3 122.7(11) . . ?
C21 O11 Gd3 120.5(11) . . ?
O6 C11 C12 104.2(16) . . ?
C23 O12 C22 112.9(15) . . ?
C23 O12 Gd3 122.8(11) . . ?
C22 O12 Gd3 123.5(10) . . ?
O7 C12 C11 109.0(15) . . ?
C24 O13 C25 113.3(14) . . ?
C24 O13 Gd3 109.2(10) . . ?
C25 O13 Gd3 120.6(9) . . ?
C14 C13 O7 116(3) . . ?
C27 O14 C26 112.0(14) . . ?
C27 O14 Gd3 116.3(10) . . ?
C26 O14 Gd3 115.8(10) . . ?
C13 C14 O8 114(3) . . ?
C29 O15 C28 112.0(13) . . ?
C29 O15 Gd3 109.0(10) . . ?
C28 O15 Gd3 113.9(9) . . ?
O8 C15 C16 109.3(18) . . ?
C31 O16 C40 111.8(14) . . ?
C31 O16 Gd4 122.4(11) . . ?
C40 O16 Gd4 121.1(10) . . ?
O9 C16 C15 114.1(18) . . ?
C32 O17 C33 113.2(13) . . ?
C32 O17 Gd4 111.1(10) . . ?
C33 O17 Gd4 118.3(11) . . ?
O9 C17 C18 108(2) . . ?
C35 O18 C34 113.4(16) . . ?
C35 O18 Gd4 117.0(11) . . ?
C34 O18 Gd4 114.0(11) . . ?
O10 C18 C17 105(2) . . ?
C37 O19 C36 112.8(17) . . ?
C37 O19 Gd4 110.4(12) . . ?
C36 O19 Gd4 116.4(10) . . ?
O10 C19 C20 107.6(16) . . ?
C39 O20 C38 114.9(19) . . ?
C39 O20 Gd4 123.3(14) . . ?
C38 O20 Gd4 121.6(13) . . ?
O6 C20 C19 105.9(17) . . ?
C22 C21 O11 115.5(17) . . ?
C21 C22 O12 108.8(16) . . ?
O12 C23 C24 108.2(16) . . ?
O13 C24 C23 110.6(15) . . ?
C26 C25 O13 106.2(14) . . ?
O14 C26 C25 107.7(16) . . ?
O14 C27 C28 107.1(17) . . ?
C27 C28 O15 106.5(15) . . ?
O15 C29 C30 113.7(15) . . ?
O11 C30 C29 105.3(14) . . ?
O16 C31 C32 105.6(14) . . ?
O17 C32 C31 111.9(15) . . ?
C34 C33 O17 107.9(14) . . ?
O18 C34 C33 108.5(17) . . ?
O18 C35 C36 109.6(18) . . ?
C35 C36 O19 103.0(16) . . ?
O19 C37 C38 108.3(16) . . ?
O20 C38 C37 108.1(18) . . ?
O20 C39 C40 110(2) . . ?
C39 C40 O16 109.7(17) . . ?
O1S S1 O2S 114.3(19) . . ?
O4S S2 O3S 122(3) . . ?
O4SA S2A O3S 153(3) . . ?
O5S S3 O6S 118.4(12) . . ?
O7S S4 O8S 116.3(12) . . ?
O10S S5 O9S 120.2(15) . . ?
O11S S6 O12S 120(3) . . ?
O14S S7 O13S 131(6) . . ?

loop_
_geom_bond_atom_site_label_1
_geom_bond_atom_site_label_2
_geom_bond_distance
_geom_bond_site_symmetry_2
_geom_bond_publ_flag
Gd1 F7 2.198(8) . ?
Gd1 F2 2.270(8) . ?
Gd1 F1 2.306(9) . ?
Gd1 F6 2.307(9) . ?
Gd1 O4 2.519(11) . ?
Gd1 O5 2.520(11) . ?
Gd1 O1 2.538(10) . ?
Gd1 O2 2.554(11) . ?
Gd1 O3 2.561(11) . ?
As1 F10 1.645(17) . ?
As1 F8 1.65(2) . ?
As1 F12 1.675(15) . ?
As1 F13 1.691(16) . ?
As1 F11 1.692(16) . ?
As1 F9 1.70(2) . ?
F1 Gd2 2.222(8) . ?
O1 C10 1.42(2) . ?
O1 C1 1.43(2) . ?
C1 C2 1.52(2) . ?
Gd2 F3 2.184(9) . ?
Gd2 F2 2.229(9) . ?
Gd2 O8 2.452(13) . ?
Gd2 O10 2.464(12) . ?
Gd2 O6 2.482(13) . ?
Gd2 O9 2.499(13) . ?
Gd2 O7 2.518(12) . ?
As2 F16 1.692(13) . ?
As2 F17 1.695(12) . ?
As2 F14 1.704(14) . ?
As2 F15 1.711(14) . ?
As2 F18 1.725(13) . ?
As2 F19 1.730(14) . ?
O2 C2 1.45(2) . ?
O2 C3 1.46(2) . ?
Gd3 F7 2.214(8) . ?
Gd3 F5 2.282(8) . ?
Gd3 F4 2.301(9) . ?
Gd3 F3 2.324(9) . ?
Gd3 O12 2.516(13) . ?
Gd3 O13 2.526(11) . ?
Gd3 O14 2.532(11) . ?
Gd3 O11 2.535(11) . ?
Gd3 O15 2.541(11) . ?
As3 F20 1.61(2) . ?
As3 F23 1.628(17) . ?
As3 F24 1.648(18) . ?
As3 F22 1.706(16) . ?
As3 F25 1.716(17) . ?
As3 F21 1.749(18) . ?
O3 C4 1.44(2) . ?
O3 C5 1.48(2) . ?
C3 C4 1.50(3) . ?
Gd4 F6 2.194(8) . ?
Gd4 F5 2.213(8) . ?
Gd4 F4 2.238(8) . ?
Gd4 O20 2.452(13) . ?
Gd4 O18 2.471(12) . ?
Gd4 O16 2.489(11) . ?
Gd4 O19 2.491(12) . ?
Gd4 O17 2.508(11) . ?
As4 F28 1.632(18) . ?
As4 F30 1.675(17) . ?
As4 F29 1.687(13) . ?
As4 F27 1.691(14) . ?
As4 F31 1.693(14) . ?
As4 F26 1.713(15) . ?
O4 C6 1.44(2) . ?
O4 C7 1.48(2) . ?
As5 F34 1.642(19) . ?
As5 F37 1.684(13) . ?
As5 F35 1.684(14) . ?
As5 F33 1.705(12) . ?
As5 F32 1.709(11) . ?
As5 F36 1.738(14) . ?
O5 C9 1.40(2) . ?
O5 C8 1.447(19) . ?
C5 C6 1.51(3) . ?
O6 C20 1.44(2) . ?
O6 C11 1.49(2) . ?
O7 C13 1.40(3) . ?
O7 C12 1.42(2) . ?
C7 C8 1.41(2) . ?
O8 C14 1.34(3) . ?
O8 C15 1.44(2) . ?
O9 C16 1.39(2) . ?
O9 C17 1.47(3) . ?
C9 C10 1.43(3) . ?
O10 C18 1.39(3) . ?
O10 C19 1.48(3) . ?
O11 C30 1.43(2) . ?
O11 C21 1.46(2) . ?
C11 C12 1.55(3) . ?
O12 C23 1.40(2) . ?
O12 C22 1.45(2) . ?
O13 C24 1.45(2) . ?
O13 C25 1.48(2) . ?
C13 C14 1.31(4) . ?
O14 C27 1.43(2) . ?
O14 C26 1.43(2) . ?
O15 C29 1.39(2) . ?
O15 C28 1.49(2) . ?
C15 C16 1.48(3) . ?
O16 C31 1.45(2) . ?
O16 C40 1.47(3) . ?
O17 C32 1.433(19) . ?
O17 C33 1.46(2) . ?
C17 C18 1.47(4) . ?
O18 C35 1.42(2) . ?
O18 C34 1.44(2) . ?
O19 C37 1.44(3) . ?
O19 C36 1.50(2) . ?
C19 C20 1.49(3) . ?
O20 C39 1.40(3) . ?
O20 C38 1.46(2) . ?
C21 C22 1.44(3) . ?
C23 C24 1.47(3) . ?
C25 C26 1.45(3) . ?
C27 C28 1.47(3) . ?
C29 C30 1.51(3) . ?
C31 C32 1.48(3) . ?
C33 C34 1.46(3) . ?
C35 C36 1.49(3) . ?
C37 C38 1.52(3) . ?
C39 C40 1.43(4) . ?
S1 O1S 1.380(7) . ?
S1 O2S 1.380(7) . ?
S2 O4S 1.380(8) . ?
S2 O3S 1.380(8) . ?
O4S S2A 1.380(8) . ?
S2A O4SA 1.380(8) . ?
S3 O5S 1.380(7) . ?
S3 O6S 1.382(7) . ?
S4 O7S 1.380(7) . ?
S4 O8S 1.381(7) . ?
S5 O10S 1.380(7) . ?
S5 O9S 1.380(7) . ?
S6 O11S 1.379(7) . ?
S6 O12S 1.379(7) . ?
S7 O14S 1.380(8) . ?
S7 O13S 1.380(8) . ?
